data_7714362
loop_
_publ_author_name
'Bracken, Abigail J.'
'Dong, Hai Thanh'
'Lengel, Michael O.'
'Lehnert, Nicolai'

_publ_section_title
;
 Exploring Second Coordination Sphere Effects in Flavodiiron Nitric Oxide
 Reductase Model Complexes
;
_journal_name_full 'Dalton Transactions'
_journal_paper_doi 10.1039/D3DT02828C
_journal_year 2023
_chemical_formula_moiety 'C45 H54 Fe2 N8 O5, 2(C F3 O3 S), 2(C H2 Cl2)'
_chemical_formula_sum 'C49 H58 Cl4 F6 Fe2 N8 O11 S2'
_chemical_formula_weight 1366.65
_space_group_crystal_system triclinic
_space_group_IT_number 2
_space_group_name_Hall '-P 1'
_space_group_name_H-M_alt 'P -1'
_atom_sites_solution_hydrogens mixed
_atom_sites_solution_primary dual-space
_atom_sites_solution_secondary difmap
_audit_creation_method SHELXL-2018/3
_audit_update_record
;
2021-05-19 deposited with the CCDC.	2023-10-31 downloaded from the CCDC.
;
_cell_angle_alpha 101.362(4)
_cell_angle_beta 91.443(3)
_cell_angle_gamma 99.817(3)
_cell_formula_units_Z 2
_cell_length_a 12.2466(4)
_cell_length_b 12.2933(6)
_cell_length_c 20.4907(10)
_cell_measurement_reflns_used 16480
_cell_measurement_temperature 85(2)
_cell_measurement_theta_max 69.2570
_cell_measurement_theta_min 3.6510
_cell_volume 2974.6(2)
_computing_cell_refinement 'CrysAlisPro 1.171.40.53 (Rigaku OD, 2019)'
_computing_data_collection 'CrystalClear-SM Expert 2.0 r16 (Rigaku, 2014)'
_computing_data_reduction 'CrysAlisPro 1.171.40.53 (Rigaku OD, 2019)'
_computing_molecular_graphics 'Bruker SHELXTL'
_computing_publication_material 'Bruker SHELXTL'
_computing_structure_refinement 'SHELXL-2018/3 (Sheldrick, 2008)'
_computing_structure_solution 'SHELXT (Sheldrick, 2014)'
_diffrn_ambient_temperature 85(2)
_diffrn_measured_fraction_theta_full 0.975
_diffrn_measured_fraction_theta_max 0.951
_diffrn_measurement_device_type 'Rigaku Saturn 944+ CCD'
_diffrn_measurement_method '\w scans'
_diffrn_radiation_type CuK\a
_diffrn_radiation_wavelength 1.54184
_diffrn_reflns_av_R_equivalents 0.0713
_diffrn_reflns_av_unetI/netI 0.0520
_diffrn_reflns_Laue_measured_fraction_full 0.975
_diffrn_reflns_Laue_measured_fraction_max 0.951
_diffrn_reflns_limit_h_max 14
_diffrn_reflns_limit_h_min -14
_diffrn_reflns_limit_k_max 14
_diffrn_reflns_limit_k_min -14
_diffrn_reflns_limit_l_max 24
_diffrn_reflns_limit_l_min -24
_diffrn_reflns_number 44463
_diffrn_reflns_point_group_measured_fraction_full 0.975
_diffrn_reflns_point_group_measured_fraction_max 0.951
_diffrn_reflns_theta_full 67.684
_diffrn_reflns_theta_max 70.138
_diffrn_reflns_theta_min 2.203
_diffrn_source 'micro-focus rotating anode'
_exptl_absorpt_coefficient_mu 6.929
_exptl_absorpt_correction_T_max 1.00000
_exptl_absorpt_correction_T_min 0.67427
_exptl_absorpt_correction_type multi-scan
_exptl_absorpt_process_details
; 
CrysAlisPro 1.171.40.53 (Rigaku Oxford Diffraction, 2019) 
Empirical absorption correction using spherical harmonics, 
 implemented in SCALE3 ABSPACK scaling algorithm. 
;
_exptl_crystal_colour yellow
_exptl_crystal_density_diffrn 1.526
_exptl_crystal_description needle
_exptl_crystal_F_000 1404
_exptl_crystal_size_max 0.150
_exptl_crystal_size_mid 0.070
_exptl_crystal_size_min 0.020
_refine_diff_density_max 1.365
_refine_diff_density_min -0.919
_refine_diff_density_rms 0.113
_refine_ls_extinction_coef 0.00064(15)
_refine_ls_extinction_expression Fc^*^=kFc[1+0.001xFc^2^\l^3^/sin(2\q)]^-1/4^
_refine_ls_extinction_method 'SHELXL-2018/3 (Sheldrick 2018)'
_refine_ls_goodness_of_fit_ref 1.082
_refine_ls_hydrogen_treatment mixed
_refine_ls_matrix_type full
_refine_ls_number_parameters 754
_refine_ls_number_reflns 10747
_refine_ls_number_restraints 1
_refine_ls_restrained_S_all 1.082
_refine_ls_R_factor_all 0.0808
_refine_ls_R_factor_gt 0.0734
_refine_ls_shift/su_max 0.001
_refine_ls_shift/su_mean 0.000
_refine_ls_structure_factor_coef Fsqd
_refine_ls_weighting_details 'w=1/[\s^2^(Fo^2^)+(0.1293P)^2^+3.2936P] where P=(Fo^2^+2Fc^2^)/3'
_refine_ls_weighting_scheme calc
_refine_ls_wR_factor_gt 0.2015
_refine_ls_wR_factor_ref 0.2131
_reflns_Friedel_coverage 0.000
_reflns_number_gt 9361
_reflns_number_total 10747
_reflns_threshold_expression 'I > 2\s(I)'
_cod_data_source_file d3dt02828c2.cif
_cod_data_source_block hd2135
_cod_database_code 7714362
_shelx_shelxl_version_number 2018/3
_shelx_space_group_comment
; 
The symmetry employed for this shelxl refinement is uniquely defined 
by the following loop, which should always be used as a source of 
symmetry information in preference to the above space-group names. 
They are only intended as comments. 
;
_shelx_estimated_absorpt_t_min 0.423
_shelx_estimated_absorpt_t_max 0.874

loop_
_space_group_symop_operation_xyz
'x, y, z'
'-x, -y, -z'

loop_
_atom_site_label
_atom_site_type_symbol
_atom_site_fract_x
_atom_site_fract_y
_atom_site_fract_z
_atom_site_U_iso_or_equiv
_atom_site_adp_type
_atom_site_occupancy
_atom_site_site_symmetry_order
_atom_site_calc_flag
_atom_site_refinement_flags_posn
_atom_site_refinement_flags_adp
_atom_site_refinement_flags_occupancy
_atom_site_disorder_assembly
_atom_site_disorder_group
Fe1 Fe 0.15074(5) 0.70494(5) 0.68964(3) 0.03047(19) Uani 1 1 d . . . . .
Fe2 Fe 0.22756(5) 0.58883(5) 0.83114(3) 0.03247(19) Uani 1 1 d . . . . .
O1 O 0.0439(3) 0.7119(3) 0.76798(16) 0.0438(7) Uani 1 1 d . . . . .
O2 O 0.0584(3) 0.5496(3) 0.79966(17) 0.0458(8) Uani 1 1 d . . . . .
O3 O 0.2632(2) 0.6520(2) 0.74594(14) 0.0337(6) Uani 1 1 d . . . . .
O4 O 0.0284(2) 0.5675(2) 0.63663(15) 0.0379(7) Uani 1 1 d . . . . .
O5 O 0.1876(2) 0.7141(2) 0.90664(15) 0.0371(6) Uani 1 1 d . . . . .
O6 O 0.4187(3) 0.1660(3) 0.8391(2) 0.0589(9) Uani 1 1 d . . . . .
O7 O 0.4572(3) 0.0807(3) 0.93228(18) 0.0574(10) Uani 1 1 d . . . . .
O8 O 0.5911(3) 0.0971(3) 0.84794(17) 0.0484(8) Uani 1 1 d . . . . .
O9 O 0.2989(3) 0.1768(3) 0.63519(17) 0.0551(9) Uani 1 1 d . . . . .
O10 O 0.2221(3) 0.2501(3) 0.5473(2) 0.0550(9) Uani 1 1 d . . . . .
O11 O 0.4215(3) 0.2904(3) 0.57372(16) 0.0441(7) Uani 1 1 d . . . . .
N1 N 0.1446(3) 0.4618(3) 0.58106(19) 0.0361(8) Uani 1 1 d D . . . .
H1N H 0.150(4) 0.398(4) 0.567(3) 0.043 Uiso 1 1 d D U . . .
N2 N 0.2346(3) 0.6517(3) 0.59899(17) 0.0309(7) Uani 1 1 d . . . . .
N3 N 0.0640(3) 0.8248(3) 0.65507(17) 0.0337(7) Uani 1 1 d . . . . .
N4 N 0.2822(3) 0.8572(3) 0.68822(18) 0.0330(7) Uani 1 1 d . . . . .
N5 N 0.3275(3) 0.4567(3) 0.79344(17) 0.0344(7) Uani 1 1 d . . . . .
N6 N 0.1953(3) 0.4696(3) 0.8976(2) 0.0403(8) Uani 1 1 d . . . . .
N7 N 0.3943(3) 0.6688(3) 0.87312(17) 0.0316(7) Uani 1 1 d . . . . .
N8 N 0.3444(3) 0.8465(3) 0.91412(18) 0.0343(8) Uani 1 1 d D . . . .
H8N H 0.371(4) 0.910(4) 0.927(3) 0.041 Uiso 1 1 d D U . . .
C1 C 0.0019(4) 0.6274(4) 0.7931(3) 0.0561(15) Uani 1 1 d . . . . .
C2 C -0.1157(4) 0.6083(5) 0.8040(3) 0.0538(12) Uani 1 1 d . . . . .
H2A H -0.132386 0.670848 0.837728 0.081 Uiso 1 1 calc R U . . .
H2B H -0.135848 0.537540 0.819620 0.081 Uiso 1 1 calc R U . . .
H2C H -0.158445 0.603714 0.762184 0.081 Uiso 1 1 calc R U . . .
C3 C 0.0476(3) 0.4740(3) 0.6083(2) 0.0334(9) Uani 1 1 d . . . . .
C4 C 0.2305(3) 0.5449(4) 0.5682(2) 0.0342(9) Uani 1 1 d . . . . .
C5 C 0.3059(4) 0.5096(4) 0.5222(2) 0.0404(10) Uani 1 1 d . . . . .
H5 H 0.300978 0.432235 0.502065 0.048 Uiso 1 1 calc R U . . .
C6 C 0.3883(4) 0.5915(5) 0.5071(2) 0.0459(11) Uani 1 1 d . . . . .
H6 H 0.441290 0.571040 0.476066 0.055 Uiso 1 1 calc R U . . .
C7 C 0.3929(4) 0.7028(4) 0.5373(2) 0.0433(10) Uani 1 1 d . . . . .
H7 H 0.447659 0.759971 0.526409 0.052 Uiso 1 1 calc R U . . .
C8 C 0.3166(4) 0.7305(4) 0.5840(2) 0.0364(9) Uani 1 1 d . . . . .
C9 C 0.3164(4) 0.8489(4) 0.6191(2) 0.0376(9) Uani 1 1 d . . . . .
H9A H 0.391850 0.893727 0.619755 0.045 Uiso 1 1 calc R U . . .
H9B H 0.265246 0.882122 0.593877 0.045 Uiso 1 1 calc R U . . .
C10 C -0.0357(4) 0.7999(4) 0.6228(2) 0.0372(9) Uani 1 1 d . . . . .
H10 H -0.072262 0.723440 0.612777 0.045 Uiso 1 1 calc R U . . .
C11 C -0.0883(4) 0.8795(4) 0.6035(3) 0.0436(10) Uani 1 1 d . . . . .
H11 H -0.159413 0.858630 0.580467 0.052 Uiso 1 1 calc R U . . .
C12 C -0.0350(4) 0.9908(4) 0.6182(3) 0.0486(11) Uani 1 1 d . . . . .
H12 H -0.068757 1.047754 0.605011 0.058 Uiso 1 1 calc R U . . .
C13 C 0.0686(4) 1.0184(4) 0.6527(3) 0.0422(10) Uani 1 1 d . . . . .
H13 H 0.106274 1.094503 0.663750 0.051 Uiso 1 1 calc R U . . .
C14 C 0.1154(4) 0.9339(4) 0.6704(2) 0.0378(9) Uani 1 1 d . . . . .
C15 C 0.2273(4) 0.9560(3) 0.7080(2) 0.0395(10) Uani 1 1 d . . . . .
H15A H 0.273953 1.023873 0.697666 0.047 Uiso 1 1 calc R U . . .
H15B H 0.217793 0.969733 0.756552 0.047 Uiso 1 1 calc R U . . .
C16 C 0.3794(3) 0.8646(3) 0.7353(2) 0.0348(9) Uani 1 1 d . . . . .
H16A H 0.355124 0.873704 0.781490 0.042 Uiso 1 1 calc R U . . .
H16B H 0.435513 0.931607 0.732664 0.042 Uiso 1 1 calc R U . . .
C17 C 0.4304(4) 0.7605(3) 0.7188(2) 0.0360(9) Uani 1 1 d . . . . .
C18 C 0.5366(4) 0.7638(4) 0.6964(2) 0.0372(9) Uani 1 1 d . . . . .
H18 H 0.579560 0.834428 0.693285 0.045 Uiso 1 1 calc R U . . .
C19 C 0.5819(4) 0.6662(4) 0.6784(2) 0.0395(9) Uani 1 1 d . . . . .
C20 C 0.5192(4) 0.5648(4) 0.6855(2) 0.0375(9) Uani 1 1 d . . . . .
H20 H 0.549120 0.497688 0.673537 0.045 Uiso 1 1 calc R U . . .
C21 C 0.4134(4) 0.5582(3) 0.7096(2) 0.0347(9) Uani 1 1 d . . . . .
C22 C 0.3680(4) 0.6569(3) 0.7252(2) 0.0334(9) Uani 1 1 d . . . . .
C23 C 0.3477(4) 0.4500(4) 0.7216(2) 0.0377(9) Uani 1 1 d . . . . .
H23A H 0.275693 0.432955 0.695336 0.045 Uiso 1 1 calc R U . . .
H23B H 0.388605 0.387718 0.706075 0.045 Uiso 1 1 calc R U . . .
C24 C 0.2610(4) 0.3496(3) 0.8044(2) 0.0427(10) Uani 1 1 d . . . . .
H24A H 0.306810 0.289691 0.797783 0.051 Uiso 1 1 calc R U . . .
H24B H 0.196122 0.325513 0.771806 0.051 Uiso 1 1 calc R U . . .
C25 C 0.2223(4) 0.3672(4) 0.8745(2) 0.0404(10) Uani 1 1 d . . . . .
C26 C 0.2163(4) 0.2863(4) 0.9128(3) 0.0509(12) Uani 1 1 d . . . . .
H26 H 0.237916 0.215843 0.896009 0.061 Uiso 1 1 calc R U . . .
C27 C 0.1782(4) 0.3096(4) 0.9765(3) 0.0532(13) Uani 1 1 d . . . . .
H27 H 0.173549 0.255143 1.003869 0.064 Uiso 1 1 calc R U . . .
C28 C 0.1474(5) 0.4111(5) 0.9994(3) 0.0542(13) Uani 1 1 d . . . . .
H28 H 0.119124 0.427423 1.042290 0.065 Uiso 1 1 calc R U . . .
C29 C 0.1580(4) 0.4905(4) 0.9588(2) 0.0441(11) Uani 1 1 d . . . . .
H29 H 0.138045 0.561821 0.975233 0.053 Uiso 1 1 calc R U . . .
C30 C 0.4331(4) 0.4829(4) 0.8339(2) 0.0364(9) Uani 1 1 d . . . . .
H30A H 0.489663 0.447950 0.807854 0.044 Uiso 1 1 calc R U . . .
H30B H 0.422917 0.449645 0.874107 0.044 Uiso 1 1 calc R U . . .
C31 C 0.4740(4) 0.6073(4) 0.8550(2) 0.0350(9) Uani 1 1 d . . . . .
C32 C 0.5850(4) 0.6549(4) 0.8572(2) 0.0401(10) Uani 1 1 d . . . . .
H32 H 0.639419 0.609232 0.845023 0.048 Uiso 1 1 calc R U . . .
C33 C 0.6149(4) 0.7707(4) 0.8777(2) 0.0450(11) Uani 1 1 d . . . . .
H33 H 0.690469 0.805740 0.878517 0.054 Uiso 1 1 calc R U . . .
C34 C 0.5354(4) 0.8347(4) 0.8968(2) 0.0405(10) Uani 1 1 d . . . . .
H34 H 0.554847 0.914190 0.911462 0.049 Uiso 1 1 calc R U . . .
C35 C 0.4262(3) 0.7808(3) 0.8941(2) 0.0331(8) Uani 1 1 d . . . . .
C36 C -0.0390(4) 0.3681(4) 0.6055(2) 0.0383(9) Uani 1 1 d . . . . .
C37 C -0.0464(4) 0.2872(4) 0.5391(3) 0.0509(12) Uani 1 1 d . . . . .
H37A H -0.053496 0.327894 0.503080 0.076 Uiso 1 1 calc R U . . .
H37B H -0.111424 0.227437 0.536624 0.076 Uiso 1 1 calc R U . . .
H37C H 0.020867 0.253823 0.534617 0.076 Uiso 1 1 calc R U . . .
C38 C -0.1520(4) 0.4041(4) 0.6190(3) 0.0542(13) Uani 1 1 d . . . . .
H38A H -0.172960 0.441656 0.583831 0.081 Uiso 1 1 calc R U . . .
H38B H -0.146571 0.456251 0.662281 0.081 Uiso 1 1 calc R U . . .
H38C H -0.208350 0.337380 0.619503 0.081 Uiso 1 1 calc R U . . .
C39 C -0.0057(5) 0.3127(4) 0.6624(3) 0.0493(12) Uani 1 1 d . . . . .
H39A H -0.062690 0.247419 0.664798 0.074 Uiso 1 1 calc R U . . .
H39B H 0.001327 0.367466 0.704809 0.074 Uiso 1 1 calc R U . . .
H39C H 0.065589 0.288074 0.653932 0.074 Uiso 1 1 calc R U . . .
C40 C 0.6964(4) 0.6735(4) 0.6518(3) 0.0488(11) Uani 1 1 d . . . . .
H40A H 0.695455 0.697768 0.609093 0.073 Uiso 1 1 calc R U . . .
H40B H 0.718391 0.599263 0.645446 0.073 Uiso 1 1 calc R U . . .
H40C H 0.749692 0.728136 0.683768 0.073 Uiso 1 1 calc R U . . .
C41 C 0.2354(4) 0.8122(3) 0.9223(2) 0.0346(9) Uani 1 1 d . . . . .
C42 C 0.1696(4) 0.9046(4) 0.9516(3) 0.0421(10) Uani 1 1 d . . . . .
C43 C 0.1499(4) 0.9679(4) 0.8958(3) 0.0459(11) Uani 1 1 d . . . . .
H43A H 0.103934 1.024450 0.911646 0.069 Uiso 1 1 calc R U . . .
H43B H 0.111944 0.914162 0.856809 0.069 Uiso 1 1 calc R U . . .
H43C H 0.221426 1.005235 0.883574 0.069 Uiso 1 1 calc R U . . .
C44 C 0.2301(5) 0.9843(4) 1.0119(3) 0.0505(12) Uani 1 1 d . . . . .
H44A H 0.181269 1.034890 1.032760 0.076 Uiso 1 1 calc R U . . .
H44B H 0.296576 1.028950 0.998368 0.076 Uiso 1 1 calc R U . . .
H44C H 0.251790 0.941128 1.043974 0.076 Uiso 1 1 calc R U . . .
C45 C 0.0555(4) 0.8461(4) 0.9684(3) 0.0530(13) Uani 1 1 d . . . . .
H45A H 0.065538 0.801132 1.001901 0.080 Uiso 1 1 calc R U . . .
H45B H 0.017266 0.796630 0.927923 0.080 Uiso 1 1 calc R U . . .
H45C H 0.010958 0.903126 0.985992 0.080 Uiso 1 1 calc R U . . .
C46 C 0.5665(4) 0.2771(4) 0.9304(2) 0.0444(11) Uani 1 1 d . . . . .
C47 C 0.3297(4) 0.0910(4) 0.5141(2) 0.0377(9) Uani 1 1 d . . . . .
C48 C 0.8371(7) 0.0668(9) 0.7917(4) 0.097(3) Uani 1 1 d . . . . .
H48A H 0.819766 0.071588 0.745017 0.116 Uiso 1 1 calc R U . . .
H48B H 0.770038 0.075517 0.816850 0.116 Uiso 1 1 calc R U . . .
C49 C 0.4355(5) 0.8023(5) 0.2971(3) 0.0592(14) Uani 1 1 d . . . . .
H49A H 0.473895 0.831782 0.260595 0.071 Uiso 1 1 calc R U . . .
H49B H 0.491956 0.782288 0.325862 0.071 Uiso 1 1 calc R U . . .
S1 S 0.50130(10) 0.13995(9) 0.88150(6) 0.0427(3) Uani 1 1 d . . . . .
S2 S 0.31739(9) 0.21654(9) 0.57419(5) 0.0388(3) Uani 1 1 d . . . . .
Cl1 Cl 0.9472(2) 0.1766(2) 0.82700(14) 0.1140(8) Uani 1 1 d . . . . .
Cl2 Cl 0.87233(15) -0.06886(19) 0.79345(9) 0.0862(5) Uani 1 1 d . . . . .
Cl3 Cl 0.37376(14) 0.90887(13) 0.34460(8) 0.0692(4) Uani 1 1 d . . . . .
Cl4 Cl 0.33963(15) 0.68108(12) 0.26306(9) 0.0751(5) Uani 1 1 d . . . . .
F1 F 0.4943(3) 0.3258(2) 0.96904(16) 0.0583(8) Uani 1 1 d . . . . .
F2 F 0.6510(3) 0.2688(3) 0.96965(15) 0.0556(7) Uani 1 1 d . . . . .
F3 F 0.6058(3) 0.3481(2) 0.89163(15) 0.0547(7) Uani 1 1 d . . . . .
F4 F 0.4129(2) 0.0436(2) 0.53217(15) 0.0525(7) Uani 1 1 d . . . . .
F5 F 0.3504(2) 0.1148(2) 0.45371(13) 0.0467(6) Uani 1 1 d . . . . .
F6 F 0.2376(2) 0.0127(2) 0.50642(14) 0.0461(6) Uani 1 1 d . . . . .

loop_
_atom_site_aniso_label
_atom_site_aniso_U_11
_atom_site_aniso_U_22
_atom_site_aniso_U_33
_atom_site_aniso_U_23
_atom_site_aniso_U_13
_atom_site_aniso_U_12
Fe1 0.0340(3) 0.0272(3) 0.0362(4) 0.0152(2) 0.0125(3) 0.0107(3)
Fe2 0.0352(4) 0.0261(3) 0.0423(4) 0.0160(3) 0.0113(3) 0.0108(3)
O1 0.0515(18) 0.0412(17) 0.0437(17) 0.0171(13) 0.0173(14) 0.0103(14)
O2 0.0443(17) 0.0394(17) 0.057(2) 0.0220(14) 0.0039(14) 0.0018(14)
O3 0.0377(15) 0.0294(14) 0.0402(15) 0.0146(11) 0.0073(12) 0.0134(12)
O4 0.0362(15) 0.0351(15) 0.0445(16) 0.0104(12) 0.0140(12) 0.0078(12)
O5 0.0393(15) 0.0330(15) 0.0438(16) 0.0134(12) 0.0130(12) 0.0119(12)
O6 0.050(2) 0.062(2) 0.066(2) 0.0069(18) 0.0041(17) 0.0209(17)
O7 0.078(3) 0.0359(16) 0.058(2) 0.0122(15) 0.0317(19) 0.0019(16)
O8 0.0506(19) 0.0484(19) 0.0525(19) 0.0147(15) 0.0192(15) 0.0187(15)
O9 0.067(2) 0.053(2) 0.0424(18) 0.0109(15) 0.0216(16) -0.0023(17)
O10 0.0442(18) 0.0417(18) 0.078(2) -0.0028(16) -0.0020(17) 0.0221(15)
O11 0.0420(17) 0.0424(17) 0.0474(18) 0.0108(14) 0.0145(14) 0.0020(14)
N1 0.0388(18) 0.0268(16) 0.046(2) 0.0098(15) 0.0116(15) 0.0112(15)
N2 0.0323(16) 0.0309(16) 0.0357(17) 0.0160(13) 0.0117(13) 0.0108(14)
N3 0.0387(18) 0.0288(16) 0.0392(18) 0.0139(14) 0.0125(14) 0.0126(14)
N4 0.0372(17) 0.0237(15) 0.0429(19) 0.0149(13) 0.0092(14) 0.0081(14)
N5 0.0420(19) 0.0275(16) 0.0384(18) 0.0125(14) 0.0088(15) 0.0114(14)
N6 0.046(2) 0.0293(17) 0.051(2) 0.0185(15) 0.0103(17) 0.0104(15)
N7 0.0342(17) 0.0299(17) 0.0358(17) 0.0135(13) 0.0085(13) 0.0114(14)
N8 0.0386(18) 0.0251(16) 0.0435(19) 0.0094(14) 0.0154(15) 0.0125(14)
C1 0.043(3) 0.042(3) 0.092(4) 0.049(3) -0.020(2) -0.007(2)
C2 0.046(3) 0.065(3) 0.056(3) 0.024(2) 0.017(2) 0.011(2)
C3 0.037(2) 0.031(2) 0.037(2) 0.0124(16) 0.0078(16) 0.0114(17)
C4 0.036(2) 0.034(2) 0.038(2) 0.0141(16) 0.0112(17) 0.0125(17)
C5 0.042(2) 0.045(2) 0.038(2) 0.0085(18) 0.0118(18) 0.019(2)
C6 0.038(2) 0.064(3) 0.039(2) 0.011(2) 0.0156(18) 0.015(2)
C7 0.035(2) 0.055(3) 0.044(2) 0.021(2) 0.0129(18) 0.007(2)
C8 0.039(2) 0.040(2) 0.037(2) 0.0190(17) 0.0088(17) 0.0096(18)
C9 0.038(2) 0.032(2) 0.048(2) 0.0193(18) 0.0109(18) 0.0072(17)
C10 0.038(2) 0.035(2) 0.043(2) 0.0146(17) 0.0137(18) 0.0075(17)
C11 0.038(2) 0.045(3) 0.057(3) 0.022(2) 0.008(2) 0.017(2)
C12 0.047(3) 0.041(2) 0.068(3) 0.027(2) 0.009(2) 0.018(2)
C13 0.044(2) 0.031(2) 0.058(3) 0.0206(19) 0.007(2) 0.0111(18)
C14 0.040(2) 0.034(2) 0.045(2) 0.0155(18) 0.0105(18) 0.0115(18)
C15 0.044(2) 0.0233(19) 0.054(3) 0.0117(17) 0.0038(19) 0.0102(17)
C16 0.035(2) 0.0273(19) 0.045(2) 0.0118(16) 0.0025(17) 0.0076(16)
C17 0.041(2) 0.030(2) 0.041(2) 0.0124(16) 0.0059(17) 0.0115(17)
C18 0.038(2) 0.035(2) 0.041(2) 0.0132(17) 0.0066(17) 0.0089(18)
C19 0.044(2) 0.041(2) 0.039(2) 0.0140(18) 0.0096(18) 0.0149(19)
C20 0.046(2) 0.038(2) 0.036(2) 0.0119(17) 0.0112(18) 0.0209(19)
C21 0.042(2) 0.031(2) 0.037(2) 0.0125(16) 0.0087(17) 0.0140(17)
C22 0.040(2) 0.032(2) 0.034(2) 0.0134(16) 0.0091(17) 0.0140(17)
C23 0.047(2) 0.031(2) 0.041(2) 0.0096(17) 0.0076(18) 0.0169(18)
C24 0.055(3) 0.0234(19) 0.054(3) 0.0138(18) 0.010(2) 0.0125(19)
C25 0.040(2) 0.030(2) 0.056(3) 0.0184(19) 0.0090(19) 0.0087(18)
C26 0.050(3) 0.038(2) 0.075(3) 0.032(2) 0.018(2) 0.012(2)
C27 0.054(3) 0.047(3) 0.073(3) 0.041(3) 0.020(3) 0.013(2)
C28 0.060(3) 0.054(3) 0.061(3) 0.033(2) 0.025(2) 0.018(2)
C29 0.050(3) 0.038(2) 0.054(3) 0.023(2) 0.018(2) 0.016(2)
C30 0.041(2) 0.035(2) 0.041(2) 0.0160(17) 0.0108(17) 0.0174(18)
C31 0.037(2) 0.038(2) 0.037(2) 0.0144(17) 0.0127(17) 0.0168(18)
C32 0.040(2) 0.042(2) 0.041(2) 0.0086(18) 0.0102(18) 0.0150(19)
C33 0.035(2) 0.051(3) 0.050(3) 0.011(2) 0.0076(19) 0.008(2)
C34 0.042(2) 0.035(2) 0.047(2) 0.0093(18) 0.0099(19) 0.0109(18)
C35 0.039(2) 0.0295(19) 0.034(2) 0.0114(15) 0.0105(16) 0.0086(17)
C36 0.040(2) 0.030(2) 0.050(2) 0.0161(18) 0.0107(18) 0.0093(18)
C37 0.050(3) 0.046(3) 0.055(3) 0.009(2) 0.006(2) 0.005(2)
C38 0.043(3) 0.039(2) 0.084(4) 0.017(2) 0.020(2) 0.008(2)
C39 0.068(3) 0.034(2) 0.049(3) 0.018(2) 0.005(2) 0.005(2)
C40 0.051(3) 0.052(3) 0.051(3) 0.017(2) 0.018(2) 0.019(2)
C41 0.039(2) 0.031(2) 0.040(2) 0.0162(16) 0.0127(17) 0.0141(17)
C42 0.042(2) 0.030(2) 0.061(3) 0.0127(19) 0.020(2) 0.0156(18)
C43 0.046(2) 0.033(2) 0.063(3) 0.013(2) 0.008(2) 0.0136(19)
C44 0.056(3) 0.051(3) 0.049(3) 0.011(2) 0.015(2) 0.019(2)
C45 0.049(3) 0.041(3) 0.074(3) 0.015(2) 0.026(2) 0.014(2)
C46 0.053(3) 0.040(2) 0.045(2) 0.0208(19) 0.010(2) 0.010(2)
C47 0.039(2) 0.041(2) 0.040(2) 0.0162(18) 0.0091(17) 0.0167(19)
C48 0.075(5) 0.156(8) 0.067(4) 0.022(5) 0.023(4) 0.038(5)
C49 0.060(3) 0.065(3) 0.058(3) 0.014(3) 0.016(3) 0.022(3)
S1 0.0473(6) 0.0371(5) 0.0465(6) 0.0109(4) 0.0157(5) 0.0107(5)
S2 0.0395(5) 0.0347(5) 0.0442(6) 0.0081(4) 0.0136(4) 0.0103(4)
Cl1 0.1141(17) 0.1039(16) 0.1164(18) 0.0239(13) -0.0005(13) -0.0022(13)
Cl2 0.0736(10) 0.1091(14) 0.0729(10) 0.0149(9) 0.0157(8) 0.0106(9)
Cl3 0.0860(10) 0.0627(8) 0.0615(8) 0.0047(6) 0.0076(7) 0.0291(7)
Cl4 0.0859(10) 0.0537(8) 0.0833(10) 0.0118(7) 0.0437(8) 0.0029(7)
F1 0.073(2) 0.0412(15) 0.0613(18) 0.0068(13) 0.0195(15) 0.0144(14)
F2 0.0642(18) 0.0512(16) 0.0557(17) 0.0222(13) -0.0029(14) 0.0098(14)
F3 0.0651(18) 0.0463(15) 0.0613(18) 0.0321(13) 0.0102(14) 0.0085(14)
F4 0.0560(16) 0.0492(16) 0.0620(17) 0.0164(13) 0.0087(13) 0.0299(13)
F5 0.0583(16) 0.0449(14) 0.0407(14) 0.0120(11) 0.0130(12) 0.0146(12)
F6 0.0514(15) 0.0333(13) 0.0551(16) 0.0120(11) 0.0096(12) 0.0075(11)

loop_
_atom_type_symbol
_atom_type_description
_atom_type_scat_dispersion_real
_atom_type_scat_dispersion_imag
_atom_type_scat_source
C C 0.0181 0.0091 'International Tables Vol C Tables 4.2.6.8 and 6.1.1.4'
H H 0.0000 0.0000 'International Tables Vol C Tables 4.2.6.8 and 6.1.1.4'
N N 0.0311 0.0180 'International Tables Vol C Tables 4.2.6.8 and 6.1.1.4'
O O 0.0492 0.0322 'International Tables Vol C Tables 4.2.6.8 and 6.1.1.4'
F F 0.0727 0.0534 'International Tables Vol C Tables 4.2.6.8 and 6.1.1.4'
S S 0.3331 0.5567 'International Tables Vol C Tables 4.2.6.8 and 6.1.1.4'
Cl Cl 0.3639 0.7018 'International Tables Vol C Tables 4.2.6.8 and 6.1.1.4'
Fe Fe -1.1336 3.1974 'International Tables Vol C Tables 4.2.6.8 and 6.1.1.4'

loop_
_geom_angle_atom_site_label_1
_geom_angle_atom_site_label_2
_geom_angle_atom_site_label_3
_geom_angle
_geom_angle_site_symmetry_1
_geom_angle_site_symmetry_3
_geom_angle_publ_flag
O3 Fe1 O1 90.02(13) . . ?
O3 Fe1 O4 112.25(12) . . ?
O1 Fe1 O4 86.24(12) . . ?
O3 Fe1 N3 156.79(13) . . ?
O1 Fe1 N3 86.37(13) . . ?
O4 Fe1 N3 90.41(13) . . ?
O3 Fe1 N2 91.15(12) . . ?
O1 Fe1 N2 164.27(13) . . ?
O4 Fe1 N2 78.80(12) . . ?
N3 Fe1 N2 98.48(13) . . ?
O3 Fe1 N4 87.14(12) . . ?
O1 Fe1 N4 118.53(13) . . ?
O4 Fe1 N4 149.32(12) . . ?
N3 Fe1 N4 74.62(13) . . ?
N2 Fe1 N4 77.20(13) . . ?
O3 Fe2 O5 110.48(11) . . ?
O3 Fe2 O2 89.91(12) . . ?
O5 Fe2 O2 87.49(13) . . ?
O3 Fe2 N7 88.79(12) . . ?
O5 Fe2 N7 80.40(12) . . ?
O2 Fe2 N7 166.51(13) . . ?
O3 Fe2 N6 160.54(13) . . ?
O5 Fe2 N6 88.86(13) . . ?
O2 Fe2 N6 88.69(14) . . ?
N7 Fe2 N6 96.94(14) . . ?
O3 Fe2 N5 87.50(12) . . ?
O5 Fe2 N5 151.27(13) . . ?
O2 Fe2 N5 115.66(14) . . ?
N7 Fe2 N5 77.70(13) . . ?
N6 Fe2 N5 75.67(13) . . ?
C1 O1 Fe1 125.0(4) . . ?
C1 O2 Fe2 121.7(3) . . ?
C22 O3 Fe1 117.4(2) . . ?
C22 O3 Fe2 118.0(2) . . ?
Fe1 O3 Fe2 124.61(14) . . ?
C3 O4 Fe1 125.1(3) . . ?
C41 O5 Fe2 126.8(3) . . ?
C3 N1 C4 129.1(4) . . ?
C3 N1 H1N 113(4) . . ?
C4 N1 H1N 117(4) . . ?
C4 N2 C8 117.6(3) . . ?
C4 N2 Fe1 124.7(3) . . ?
C8 N2 Fe1 115.6(3) . . ?
C10 N3 C14 118.5(4) . . ?
C10 N3 Fe1 125.5(3) . . ?
C14 N3 Fe1 115.9(3) . . ?
C9 N4 C15 110.3(3) . . ?
C9 N4 C16 110.9(3) . . ?
C15 N4 C16 110.4(3) . . ?
C9 N4 Fe1 107.5(2) . . ?
C15 N4 Fe1 105.6(2) . . ?
C16 N4 Fe1 112.0(2) . . ?
C30 N5 C24 109.9(3) . . ?
C30 N5 C23 110.7(3) . . ?
C24 N5 C23 110.9(3) . . ?
C30 N5 Fe2 108.2(2) . . ?
C24 N5 Fe2 105.2(3) . . ?
C23 N5 Fe2 111.7(3) . . ?
C29 N6 C25 118.3(4) . . ?
C29 N6 Fe2 126.5(3) . . ?
C25 N6 Fe2 115.1(3) . . ?
C35 N7 C31 117.6(4) . . ?
C35 N7 Fe2 123.7(3) . . ?
C31 N7 Fe2 114.6(3) . . ?
C41 N8 C35 129.0(4) . . ?
C41 N8 H8N 119(4) . . ?
C35 N8 H8N 112(4) . . ?
O1 C1 O2 121.1(5) . . ?
O1 C1 C2 119.5(5) . . ?
O2 C1 C2 118.6(4) . . ?
C1 C2 H2A 109.5 . . ?
C1 C2 H2B 109.5 . . ?
H2A C2 H2B 109.5 . . ?
C1 C2 H2C 109.5 . . ?
H2A C2 H2C 109.5 . . ?
H2B C2 H2C 109.5 . . ?
O4 C3 N1 122.2(4) . . ?
O4 C3 C36 120.0(4) . . ?
N1 C3 C36 117.8(4) . . ?
N2 C4 C5 123.9(4) . . ?
N2 C4 N1 119.0(4) . . ?
C5 C4 N1 117.0(4) . . ?
C6 C5 C4 117.5(4) . . ?
C6 C5 H5 121.3 . . ?
C4 C5 H5 121.3 . . ?
C7 C6 C5 119.6(4) . . ?
C7 C6 H6 120.2 . . ?
C5 C6 H6 120.2 . . ?
C6 C7 C8 119.2(4) . . ?
C6 C7 H7 120.4 . . ?
C8 C7 H7 120.4 . . ?
N2 C8 C7 122.0(4) . . ?
N2 C8 C9 115.4(4) . . ?
C7 C8 C9 122.5(4) . . ?
N4 C9 C8 113.0(3) . . ?
N4 C9 H9A 109.0 . . ?
C8 C9 H9A 109.0 . . ?
N4 C9 H9B 109.0 . . ?
C8 C9 H9B 109.0 . . ?
H9A C9 H9B 107.8 . . ?
N3 C10 C11 123.2(4) . . ?
N3 C10 H10 118.4 . . ?
C11 C10 H10 118.4 . . ?
C10 C11 C12 118.3(5) . . ?
C10 C11 H11 120.8 . . ?
C12 C11 H11 120.8 . . ?
C11 C12 C13 119.3(4) . . ?
C11 C12 H12 120.4 . . ?
C13 C12 H12 120.4 . . ?
C14 C13 C12 118.8(4) . . ?
C14 C13 H13 120.6 . . ?
C12 C13 H13 120.6 . . ?
N3 C14 C13 121.9(4) . . ?
N3 C14 C15 115.6(4) . . ?
C13 C14 C15 122.5(4) . . ?
N4 C15 C14 109.4(4) . . ?
N4 C15 H15A 109.8 . . ?
C14 C15 H15A 109.8 . . ?
N4 C15 H15B 109.8 . . ?
C14 C15 H15B 109.8 . . ?
H15A C15 H15B 108.2 . . ?
N4 C16 C17 110.8(3) . . ?
N4 C16 H16A 109.5 . . ?
C17 C16 H16A 109.5 . . ?
N4 C16 H16B 109.5 . . ?
C17 C16 H16B 109.5 . . ?
H16A C16 H16B 108.1 . . ?
C18 C17 C22 119.2(4) . . ?
C18 C17 C16 121.9(4) . . ?
C22 C17 C16 118.9(4) . . ?
C17 C18 C19 121.7(4) . . ?
C17 C18 H18 119.1 . . ?
C19 C18 H18 119.1 . . ?
C20 C19 C18 118.2(4) . . ?
C20 C19 C40 122.0(4) . . ?
C18 C19 C40 119.8(4) . . ?
C19 C20 C21 121.9(4) . . ?
C19 C20 H20 119.1 . . ?
C21 C20 H20 119.1 . . ?
C20 C21 C22 118.9(4) . . ?
C20 C21 C23 122.3(4) . . ?
C22 C21 C23 118.8(4) . . ?
O3 C22 C17 119.9(4) . . ?
O3 C22 C21 120.1(4) . . ?
C17 C22 C21 120.0(4) . . ?
N5 C23 C21 111.5(3) . . ?
N5 C23 H23A 109.3 . . ?
C21 C23 H23A 109.3 . . ?
N5 C23 H23B 109.3 . . ?
C21 C23 H23B 109.3 . . ?
H23A C23 H23B 108.0 . . ?
N5 C24 C25 109.3(4) . . ?
N5 C24 H24A 109.8 . . ?
C25 C24 H24A 109.8 . . ?
N5 C24 H24B 109.8 . . ?
C25 C24 H24B 109.8 . . ?
H24A C24 H24B 108.3 . . ?
N6 C25 C26 122.1(5) . . ?
N6 C25 C24 115.0(4) . . ?
C26 C25 C24 122.9(4) . . ?
C25 C26 C27 118.7(5) . . ?
C25 C26 H26 120.6 . . ?
C27 C26 H26 120.6 . . ?
C28 C27 C26 119.6(4) . . ?
C28 C27 H27 120.2 . . ?
C26 C27 H27 120.2 . . ?
C27 C28 C29 118.9(5) . . ?
C27 C28 H28 120.5 . . ?
C29 C28 H28 120.5 . . ?
N6 C29 C28 122.2(4) . . ?
N6 C29 H29 118.9 . . ?
C28 C29 H29 118.9 . . ?
N5 C30 C31 112.2(3) . . ?
N5 C30 H30A 109.2 . . ?
C31 C30 H30A 109.2 . . ?
N5 C30 H30B 109.2 . . ?
C31 C30 H30B 109.2 . . ?
H30A C30 H30B 107.9 . . ?
N7 C31 C32 122.7(4) . . ?
N7 C31 C30 114.8(4) . . ?
C32 C31 C30 122.5(4) . . ?
C31 C32 C33 118.3(4) . . ?
C31 C32 H32 120.8 . . ?
C33 C32 H32 120.8 . . ?
C34 C33 C32 119.9(4) . . ?
C34 C33 H33 120.0 . . ?
C32 C33 H33 120.0 . . ?
C33 C34 C35 118.3(4) . . ?
C33 C34 H34 120.8 . . ?
C35 C34 H34 120.8 . . ?
N7 C35 C34 123.1(4) . . ?
N7 C35 N8 118.5(4) . . ?
C34 C35 N8 118.4(4) . . ?
C37 C36 C3 112.4(4) . . ?
C37 C36 C38 110.0(4) . . ?
C3 C36 C38 108.1(4) . . ?
C37 C36 C39 110.8(4) . . ?
C3 C36 C39 106.7(4) . . ?
C38 C36 C39 108.7(4) . . ?
C36 C37 H37A 109.5 . . ?
C36 C37 H37B 109.5 . . ?
H37A C37 H37B 109.5 . . ?
C36 C37 H37C 109.5 . . ?
H37A C37 H37C 109.5 . . ?
H37B C37 H37C 109.5 . . ?
C36 C38 H38A 109.5 . . ?
C36 C38 H38B 109.5 . . ?
H38A C38 H38B 109.5 . . ?
C36 C38 H38C 109.5 . . ?
H38A C38 H38C 109.5 . . ?
H38B C38 H38C 109.5 . . ?
C36 C39 H39A 109.5 . . ?
C36 C39 H39B 109.5 . . ?
H39A C39 H39B 109.5 . . ?
C36 C39 H39C 109.5 . . ?
H39A C39 H39C 109.5 . . ?
H39B C39 H39C 109.5 . . ?
C19 C40 H40A 109.5 . . ?
C19 C40 H40B 109.5 . . ?
H40A C40 H40B 109.5 . . ?
C19 C40 H40C 109.5 . . ?
H40A C40 H40C 109.5 . . ?
H40B C40 H40C 109.5 . . ?
O5 C41 N8 123.9(4) . . ?
O5 C41 C42 119.5(4) . . ?
N8 C41 C42 116.6(4) . . ?
C44 C42 C45 111.4(4) . . ?
C44 C42 C41 112.1(4) . . ?
C45 C42 C41 107.8(4) . . ?
C44 C42 C43 110.9(4) . . ?
C45 C42 C43 107.5(4) . . ?
C41 C42 C43 106.9(4) . . ?
C42 C43 H43A 109.5 . . ?
C42 C43 H43B 109.5 . . ?
H43A C43 H43B 109.5 . . ?
C42 C43 H43C 109.5 . . ?
H43A C43 H43C 109.5 . . ?
H43B C43 H43C 109.5 . . ?
C42 C44 H44A 109.5 . . ?
C42 C44 H44B 109.5 . . ?
H44A C44 H44B 109.5 . . ?
C42 C44 H44C 109.5 . . ?
H44A C44 H44C 109.5 . . ?
H44B C44 H44C 109.5 . . ?
C42 C45 H45A 109.5 . . ?
C42 C45 H45B 109.5 . . ?
H45A C45 H45B 109.5 . . ?
C42 C45 H45C 109.5 . . ?
H45A C45 H45C 109.5 . . ?
H45B C45 H45C 109.5 . . ?
F2 C46 F3 107.2(4) . . ?
F2 C46 F1 107.7(4) . . ?
F3 C46 F1 106.9(4) . . ?
F2 C46 S1 111.6(3) . . ?
F3 C46 S1 111.8(3) . . ?
F1 C46 S1 111.5(3) . . ?
F4 C47 F6 107.1(4) . . ?
F4 C47 F5 107.1(3) . . ?
F6 C47 F5 107.2(4) . . ?
F4 C47 S2 111.5(3) . . ?
F6 C47 S2 112.5(3) . . ?
F5 C47 S2 111.2(3) . . ?
Cl1 C48 Cl2 111.0(5) . . ?
Cl1 C48 H48A 109.4 . . ?
Cl2 C48 H48A 109.4 . . ?
Cl1 C48 H48B 109.4 . . ?
Cl2 C48 H48B 109.4 . . ?
H48A C48 H48B 108.0 . . ?
Cl4 C49 Cl3 112.9(3) . . ?
Cl4 C49 H49A 109.0 . . ?
Cl3 C49 H49A 109.0 . . ?
Cl4 C49 H49B 109.0 . . ?
Cl3 C49 H49B 109.0 . . ?
H49A C49 H49B 107.8 . . ?
O8 S1 O6 115.2(2) . . ?
O8 S1 O7 114.7(2) . . ?
O6 S1 O7 114.6(3) . . ?
O8 S1 C46 103.8(2) . . ?
O6 S1 C46 103.8(2) . . ?
O7 S1 C46 102.5(2) . . ?
O10 S2 O11 115.9(2) . . ?
O10 S2 O9 113.7(2) . . ?
O11 S2 O9 114.9(2) . . ?
O10 S2 C47 102.4(2) . . ?
O11 S2 C47 104.0(2) . . ?
O9 S2 C47 103.7(2) . . ?

loop_
_geom_bond_atom_site_label_1
_geom_bond_atom_site_label_2
_geom_bond_distance
_geom_bond_site_symmetry_2
_geom_bond_publ_flag
Fe1 O3 2.042(3) . ?
Fe1 O1 2.094(3) . ?
Fe1 O4 2.148(3) . ?
Fe1 N3 2.170(4) . ?
Fe1 N2 2.186(3) . ?
Fe1 N4 2.257(3) . ?
Fe2 O3 2.073(3) . ?
Fe2 O5 2.088(3) . ?
Fe2 O2 2.100(3) . ?
Fe2 N7 2.184(4) . ?
Fe2 N6 2.185(4) . ?
Fe2 N5 2.228(3) . ?
O1 C1 1.284(5) . ?
O2 C1 1.299(6) . ?
O3 C22 1.357(5) . ?
O4 C3 1.245(5) . ?
O5 C41 1.224(5) . ?
O6 S1 1.434(4) . ?
O7 S1 1.448(3) . ?
O8 S1 1.433(3) . ?
O9 S2 1.439(4) . ?
O10 S2 1.434(4) . ?
O11 S2 1.435(3) . ?
N1 C3 1.344(5) . ?
N1 C4 1.406(5) . ?
N1 H1N 0.79(4) . ?
N2 C4 1.332(5) . ?
N2 C8 1.357(5) . ?
N3 C10 1.332(6) . ?
N3 C14 1.354(6) . ?
N4 C9 1.476(6) . ?
N4 C15 1.480(5) . ?
N4 C16 1.491(6) . ?
N5 C30 1.471(6) . ?
N5 C24 1.485(5) . ?
N5 C23 1.488(6) . ?
N6 C29 1.339(6) . ?
N6 C25 1.354(6) . ?
N7 C35 1.345(5) . ?
N7 C31 1.349(5) . ?
N8 C41 1.355(6) . ?
N8 C35 1.411(5) . ?
N8 H8N 0.79(4) . ?
C1 C2 1.449(7) . ?
C2 H2A 0.9800 . ?
C2 H2B 0.9800 . ?
C2 H2C 0.9800 . ?
C3 C36 1.523(6) . ?
C4 C5 1.396(6) . ?
C5 C6 1.386(7) . ?
C5 H5 0.9500 . ?
C6 C7 1.377(7) . ?
C6 H6 0.9500 . ?
C7 C8 1.388(6) . ?
C7 H7 0.9500 . ?
C8 C9 1.492(6) . ?
C9 H9A 0.9900 . ?
C9 H9B 0.9900 . ?
C10 C11 1.372(7) . ?
C10 H10 0.9500 . ?
C11 C12 1.382(7) . ?
C11 H11 0.9500 . ?
C12 C13 1.392(7) . ?
C12 H12 0.9500 . ?
C13 C14 1.371(6) . ?
C13 H13 0.9500 . ?
C14 C15 1.510(6) . ?
C15 H15A 0.9900 . ?
C15 H15B 0.9900 . ?
C16 C17 1.502(6) . ?
C16 H16A 0.9900 . ?
C16 H16B 0.9900 . ?
C17 C18 1.386(6) . ?
C17 C22 1.401(6) . ?
C18 C19 1.396(6) . ?
C18 H18 0.9500 . ?
C19 C20 1.385(6) . ?
C19 C40 1.512(6) . ?
C20 C21 1.394(6) . ?
C20 H20 0.9500 . ?
C21 C22 1.404(6) . ?
C21 C23 1.500(6) . ?
C23 H23A 0.9900 . ?
C23 H23B 0.9900 . ?
C24 C25 1.511(7) . ?
C24 H24A 0.9900 . ?
C24 H24B 0.9900 . ?
C25 C26 1.377(6) . ?
C26 C27 1.391(8) . ?
C26 H26 0.9500 . ?
C27 C28 1.363(8) . ?
C27 H27 0.9500 . ?
C28 C29 1.393(7) . ?
C28 H28 0.9500 . ?
C29 H29 0.9500 . ?
C30 C31 1.499(6) . ?
C30 H30A 0.9900 . ?
C30 H30B 0.9900 . ?
C31 C32 1.381(6) . ?
C32 C33 1.384(7) . ?
C32 H32 0.9500 . ?
C33 C34 1.372(7) . ?
C33 H33 0.9500 . ?
C34 C35 1.382(6) . ?
C34 H34 0.9500 . ?
C36 C37 1.508(7) . ?
C36 C38 1.539(7) . ?
C36 C39 1.542(7) . ?
C37 H37A 0.9800 . ?
C37 H37B 0.9800 . ?
C37 H37C 0.9800 . ?
C38 H38A 0.9800 . ?
C38 H38B 0.9800 . ?
C38 H38C 0.9800 . ?
C39 H39A 0.9800 . ?
C39 H39B 0.9800 . ?
C39 H39C 0.9800 . ?
C40 H40A 0.9800 . ?
C40 H40B 0.9800 . ?
C40 H40C 0.9800 . ?
C41 C42 1.538(6) . ?
C42 C44 1.506(7) . ?
C42 C45 1.538(6) . ?
C42 C43 1.539(7) . ?
C43 H43A 0.9800 . ?
C43 H43B 0.9800 . ?
C43 H43C 0.9800 . ?
C44 H44A 0.9800 . ?
C44 H44B 0.9800 . ?
C44 H44C 0.9800 . ?
C45 H45A 0.9800 . ?
C45 H45B 0.9800 . ?
C45 H45C 0.9800 . ?
C46 F2 1.324(6) . ?
C46 F3 1.331(5) . ?
C46 F1 1.340(6) . ?
C46 S1 1.822(5) . ?
C47 F4 1.335(5) . ?
C47 F6 1.337(5) . ?
C47 F5 1.347(5) . ?
C47 S2 1.805(5) . ?
C48 Cl1 1.763(10) . ?
C48 Cl2 1.799(10) . ?
C48 H48A 0.9900 . ?
C48 H48B 0.9900 . ?
C49 Cl4 1.743(6) . ?
C49 Cl3 1.763(6) . ?
C49 H49A 0.9900 . ?
C49 H49B 0.9900 . ?

loop_
_geom_hbond_atom_site_label_D
_geom_hbond_atom_site_label_H
_geom_hbond_atom_site_label_A
_geom_hbond_distance_DH
_geom_hbond_distance_HA
_geom_hbond_distance_DA
_geom_hbond_angle_DHA
_geom_hbond_site_symmetry_A
_geom_hbond_publ_flag
N1 H1N O10 0.79(4) 2.13(4) 2.884(5) 159(5) . yes
N8 H8N O7 0.79(4) 2.16(4) 2.921(5) 163(5) 1_565 yes

loop_
_geom_torsion_atom_site_label_1
_geom_torsion_atom_site_label_2
_geom_torsion_atom_site_label_3
_geom_torsion_atom_site_label_4
_geom_torsion
_geom_torsion_site_symmetry_1
_geom_torsion_site_symmetry_2
_geom_torsion_site_symmetry_3
_geom_torsion_site_symmetry_4
_geom_torsion_publ_flag
Fe1 O1 C1 O2 36.9(7) . . . . ?
Fe1 O1 C1 C2 -132.9(5) . . . . ?
Fe2 O2 C1 O1 40.4(7) . . . . ?
Fe2 O2 C1 C2 -149.7(4) . . . . ?
Fe1 O4 C3 N1 -31.2(6) . . . . ?
Fe1 O4 C3 C36 147.1(3) . . . . ?
C4 N1 C3 O4 -12.2(7) . . . . ?
C4 N1 C3 C36 169.6(4) . . . . ?
C8 N2 C4 C5 0.8(6) . . . . ?
Fe1 N2 C4 C5 -161.9(3) . . . . ?
C8 N2 C4 N1 -178.1(4) . . . . ?
Fe1 N2 C4 N1 19.2(6) . . . . ?
C3 N1 C4 N2 17.7(7) . . . . ?
C3 N1 C4 C5 -161.2(4) . . . . ?
N2 C4 C5 C6 -1.4(7) . . . . ?
N1 C4 C5 C6 177.4(4) . . . . ?
C4 C5 C6 C7 0.0(7) . . . . ?
C5 C6 C7 C8 1.8(7) . . . . ?
C4 N2 C8 C7 1.2(6) . . . . ?
Fe1 N2 C8 C7 165.5(4) . . . . ?
C4 N2 C8 C9 179.1(4) . . . . ?
Fe1 N2 C8 C9 -16.6(5) . . . . ?
C6 C7 C8 N2 -2.6(7) . . . . ?
C6 C7 C8 C9 179.7(4) . . . . ?
C15 N4 C9 C8 -150.2(4) . . . . ?
C16 N4 C9 C8 87.2(4) . . . . ?
Fe1 N4 C9 C8 -35.5(4) . . . . ?
N2 C8 C9 N4 36.2(5) . . . . ?
C7 C8 C9 N4 -146.0(4) . . . . ?
C14 N3 C10 C11 1.1(6) . . . . ?
Fe1 N3 C10 C11 178.3(3) . . . . ?
N3 C10 C11 C12 -0.1(7) . . . . ?
C10 C11 C12 C13 -0.8(7) . . . . ?
C11 C12 C13 C14 0.7(7) . . . . ?
C10 N3 C14 C13 -1.2(6) . . . . ?
Fe1 N3 C14 C13 -178.7(3) . . . . ?
C10 N3 C14 C15 179.0(4) . . . . ?
Fe1 N3 C14 C15 1.5(5) . . . . ?
C12 C13 C14 N3 0.3(7) . . . . ?
C12 C13 C14 C15 -179.9(4) . . . . ?
C9 N4 C15 C14 70.4(4) . . . . ?
C16 N4 C15 C14 -166.7(3) . . . . ?
Fe1 N4 C15 C14 -45.4(4) . . . . ?
N3 C14 C15 N4 31.0(5) . . . . ?
C13 C14 C15 N4 -148.8(4) . . . . ?
C9 N4 C16 C17 -61.8(4) . . . . ?
C15 N4 C16 C17 175.6(3) . . . . ?
Fe1 N4 C16 C17 58.2(4) . . . . ?
N4 C16 C17 C18 114.3(4) . . . . ?
N4 C16 C17 C22 -64.7(5) . . . . ?
C22 C17 C18 C19 1.7(7) . . . . ?
C16 C17 C18 C19 -177.2(4) . . . . ?
C17 C18 C19 C20 -2.1(7) . . . . ?
C17 C18 C19 C40 177.7(4) . . . . ?
C18 C19 C20 C21 0.2(7) . . . . ?
C40 C19 C20 C21 -179.6(4) . . . . ?
C19 C20 C21 C22 2.0(7) . . . . ?
C19 C20 C21 C23 -176.0(4) . . . . ?
Fe1 O3 C22 C17 59.4(5) . . . . ?
Fe2 O3 C22 C17 -121.8(4) . . . . ?
Fe1 O3 C22 C21 -120.0(4) . . . . ?
Fe2 O3 C22 C21 58.9(5) . . . . ?
C18 C17 C22 O3 -178.8(4) . . . . ?
C16 C17 C22 O3 0.1(6) . . . . ?
C18 C17 C22 C21 0.5(6) . . . . ?
C16 C17 C22 C21 179.5(4) . . . . ?
C20 C21 C22 O3 177.0(4) . . . . ?
C23 C21 C22 O3 -4.9(6) . . . . ?
C20 C21 C22 C17 -2.3(6) . . . . ?
C23 C21 C22 C17 175.7(4) . . . . ?
C30 N5 C23 C21 -58.5(4) . . . . ?
C24 N5 C23 C21 179.2(4) . . . . ?
Fe2 N5 C23 C21 62.1(4) . . . . ?
C20 C21 C23 N5 116.1(4) . . . . ?
C22 C21 C23 N5 -61.9(5) . . . . ?
C30 N5 C24 C25 68.8(5) . . . . ?
C23 N5 C24 C25 -168.5(4) . . . . ?
Fe2 N5 C24 C25 -47.5(4) . . . . ?
C29 N6 C25 C26 -2.4(7) . . . . ?
Fe2 N6 C25 C26 174.1(4) . . . . ?
C29 N6 C25 C24 178.6(4) . . . . ?
Fe2 N6 C25 C24 -4.9(5) . . . . ?
N5 C24 C25 N6 36.4(6) . . . . ?
N5 C24 C25 C26 -142.6(5) . . . . ?
N6 C25 C26 C27 2.0(8) . . . . ?
C24 C25 C26 C27 -179.1(5) . . . . ?
C25 C26 C27 C28 0.2(8) . . . . ?
C26 C27 C28 C29 -1.8(9) . . . . ?
C25 N6 C29 C28 0.7(7) . . . . ?
Fe2 N6 C29 C28 -175.4(4) . . . . ?
C27 C28 C29 N6 1.4(8) . . . . ?
C24 N5 C30 C31 -149.2(3) . . . . ?
C23 N5 C30 C31 87.9(4) . . . . ?
Fe2 N5 C30 C31 -34.8(4) . . . . ?
C35 N7 C31 C32 0.0(6) . . . . ?
Fe2 N7 C31 C32 158.1(4) . . . . ?
C35 N7 C31 C30 178.4(4) . . . . ?
Fe2 N7 C31 C30 -23.5(4) . . . . ?
N5 C30 C31 N7 40.1(5) . . . . ?
N5 C30 C31 C32 -141.4(4) . . . . ?
N7 C31 C32 C33 -1.3(7) . . . . ?
C30 C31 C32 C33 -179.6(4) . . . . ?
C31 C32 C33 C34 1.7(7) . . . . ?
C32 C33 C34 C35 -0.8(7) . . . . ?
C31 N7 C35 C34 1.1(6) . . . . ?
Fe2 N7 C35 C34 -154.9(3) . . . . ?
C31 N7 C35 N8 -179.2(4) . . . . ?
Fe2 N7 C35 N8 24.8(5) . . . . ?
C33 C34 C35 N7 -0.6(7) . . . . ?
C33 C34 C35 N8 179.6(4) . . . . ?
C41 N8 C35 N7 7.7(7) . . . . ?
C41 N8 C35 C34 -172.6(4) . . . . ?
O4 C3 C36 C37 140.5(4) . . . . ?
N1 C3 C36 C37 -41.2(6) . . . . ?
O4 C3 C36 C38 18.9(6) . . . . ?
N1 C3 C36 C38 -162.8(4) . . . . ?
O4 C3 C36 C39 -97.9(5) . . . . ?
N1 C3 C36 C39 80.4(5) . . . . ?
Fe2 O5 C41 N8 -28.4(6) . . . . ?
Fe2 O5 C41 C42 150.1(3) . . . . ?
C35 N8 C41 O5 -7.5(7) . . . . ?
C35 N8 C41 C42 174.0(4) . . . . ?
O5 C41 C42 C44 134.5(4) . . . . ?
N8 C41 C42 C44 -46.9(5) . . . . ?
O5 C41 C42 C45 11.5(6) . . . . ?
N8 C41 C42 C45 -169.9(4) . . . . ?
O5 C41 C42 C43 -103.8(5) . . . . ?
N8 C41 C42 C43 74.8(5) . . . . ?
F2 C46 S1 O8 -55.1(4) . . . . ?
F3 C46 S1 O8 64.9(4) . . . . ?
F1 C46 S1 O8 -175.5(3) . . . . ?
F2 C46 S1 O6 -175.8(3) . . . . ?
F3 C46 S1 O6 -55.9(4) . . . . ?
F1 C46 S1 O6 63.7(4) . . . . ?
F2 C46 S1 O7 64.6(4) . . . . ?
F3 C46 S1 O7 -175.4(4) . . . . ?
F1 C46 S1 O7 -55.8(4) . . . . ?
F4 C47 S2 O10 -177.5(3) . . . . ?
F6 C47 S2 O10 -57.2(4) . . . . ?
F5 C47 S2 O10 63.1(3) . . . . ?
F4 C47 S2 O11 61.5(3) . . . . ?
F6 C47 S2 O11 -178.2(3) . . . . ?
F5 C47 S2 O11 -58.0(3) . . . . ?
F4 C47 S2 O9 -59.0(4) . . . . ?
F6 C47 S2 O9 61.3(4) . . . . ?
F5 C47 S2 O9 -178.5(3) . . . . ?
